data_4124551
loop_
_publ_author_name
'Yang, Yu-Dong'
'Fan, Chuan-Cai'
'Rambo, Brett M.'
'Gong, Han-Yuan'
'Xu, Li-Jin'
'Xiang, Jun-Feng'
'Sessler, Jonathan L.'

_publ_section_title
;
 Multicomponent Self-Assembled Metal-Organic [3]Rotaxanes.
;
_journal_issue 40
_journal_name_full 'Journal of the American Chemical Society'
_journal_page_first 12966
_journal_page_last 12976
_journal_paper_doi 10.1021/jacs.5b07308
_journal_volume 137
_journal_year 2015
_chemical_formula_sum 'C112 H148 Ag3 N20 O57'
_chemical_formula_weight 3010.11
_chemical_name_common
;
cyclo[2](2,6-di(1H-imidazol-1-yl)pyridine)[2](1,4-dimethylenebenzene)
_(2 benzene-1,3,5-tricarboxylate tri-anion_2Ag+_2H2O)_(2 benzene-1,3,5-tricarboxylate di-anion_Ag+)_31 H2O
;
_chemical_name_systematic
; 
 ? 
;
_space_group_IT_number 14
_symmetry_cell_setting monoclinic
_symmetry_space_group_name_Hall '-P 2ybc'
_symmetry_space_group_name_H-M 'P 1 21/c 1'
_atom_sites_solution_hydrogens geom
_atom_sites_solution_primary direct
_atom_sites_solution_secondary difmap
_audit_creation_method SHELXL-97
_cell_angle_alpha 90.00
_cell_angle_beta 96.91(3)
_cell_angle_gamma 90.00
_cell_formula_units_Z 2
_cell_length_a 23.968(5)
_cell_length_b 13.347(3)
_cell_length_c 19.742(4)
_cell_measurement_reflns_used 9691
_cell_measurement_temperature 173(2)
_cell_measurement_theta_max 24.00
_cell_measurement_theta_min 0.86
_cell_volume 6270(2)
_computing_cell_refinement 'CrystalClear (Rigaku Inc., 2008)'
_computing_data_collection 'CrystalClear (Rigaku Inc., 2008)'
_computing_data_reduction 'CrystalClear (Rigaku Inc., 2008)'
_computing_structure_refinement 'SHELXL-97 (Sheldrick, 1997)'
_computing_structure_solution 'SHELXS-97 (Sheldrick, 1990)'
_diffrn_ambient_temperature 173(2)
_diffrn_detector_area_resol_mean 28.5714
_diffrn_measured_fraction_theta_full 0.983
_diffrn_measured_fraction_theta_max 0.983
_diffrn_measurement_device
;
Saturn724+ (2x2 bin mode)
;
_diffrn_measurement_method dtprofit.ref
_diffrn_radiation_monochromator graphite
_diffrn_radiation_source 'fine-focus sealed tube'
_diffrn_radiation_type MoK\a
_diffrn_radiation_wavelength 0.71073
_diffrn_reflns_av_R_equivalents 0.0681
_diffrn_reflns_av_sigmaI/netI 0.0546
_diffrn_reflns_limit_h_max 27
_diffrn_reflns_limit_h_min -27
_diffrn_reflns_limit_k_max 15
_diffrn_reflns_limit_k_min -15
_diffrn_reflns_limit_l_max 22
_diffrn_reflns_limit_l_min -22
_diffrn_reflns_number 45838
_diffrn_reflns_theta_full 24.00
_diffrn_reflns_theta_max 24.00
_diffrn_reflns_theta_min 0.86
_exptl_absorpt_coefficient_mu 0.571
_exptl_absorpt_correction_T_max 1.0000
_exptl_absorpt_correction_T_min 0.7574
_exptl_absorpt_correction_type multi-scan
_exptl_crystal_colour colorless
_exptl_crystal_density_diffrn 1.595
_exptl_crystal_density_method 'not measured'
_exptl_crystal_description prism
_exptl_crystal_F_000 3114
_exptl_crystal_size_max 0.18
_exptl_crystal_size_mid 0.11
_exptl_crystal_size_min 0.09
_refine_diff_density_max 2.247
_refine_diff_density_min -1.683
_refine_diff_density_rms 0.129
_refine_ls_extinction_method none
_refine_ls_goodness_of_fit_ref 1.018
_refine_ls_hydrogen_treatment constr
_refine_ls_matrix_type full
_refine_ls_number_parameters 871
_refine_ls_number_reflns 9691
_refine_ls_number_restraints 0
_refine_ls_restrained_S_all 1.018
_refine_ls_R_factor_all 0.1039
_refine_ls_R_factor_gt 0.0948
_refine_ls_shift/su_max 0.000
_refine_ls_shift/su_mean 0.000
_refine_ls_structure_factor_coef Fsqd
_refine_ls_weighting_details 'calc w=1/[\s^2^(Fo^2^)+(0.0500P)^2^+85.0000P] where P=(Fo^2^+2Fc^2^)/3'
_refine_ls_weighting_scheme calc
_refine_ls_wR_factor_gt 0.2001
_refine_ls_wR_factor_ref 0.2079
_reflns_number_gt 8784
_reflns_number_total 9691
_reflns_threshold_expression >2sigma(I)
_cod_data_source_file ja5b07308_si_005.cif
_cod_data_source_block b
_cod_depositor_comments
;
The following automatic conversions were performed:

'_symmetry_cell_setting' value 'Monoclinic' changed to 'monoclinic'
according to
/usr/data/users/saulius/crontab/automatic-downloads/rss-feeds/ACS/lib/dictionaries/cif_core.dic
dictionary named 'cif_core.dic' version 2.4.2 from 2011-04-26.

'_exptl_absorpt_correction_type' value 'Multi-scan' changed to
'multi-scan' according to
/usr/data/users/saulius/crontab/automatic-downloads/rss-feeds/ACS/lib/dictionaries/cif_core.dic
dictionary named 'cif_core.dic' version 2.4.2 from 2011-04-26.

Automatic conversion script
Id: cif_fix_values 3271 2015-04-21 07:52:19Z andrius 

 Adding full bibliography for 4124549--4124553.cif.
;
_cod_original_sg_symbol_H-M P21/c
_cod_database_code 4124551

loop_
_symmetry_equiv_pos_as_xyz
'x, y, z'
'-x, y+1/2, -z+1/2'
'-x, -y, -z'
'x, -y-1/2, z-1/2'

loop_
_atom_site_label
_atom_site_type_symbol
_atom_site_fract_x
_atom_site_fract_y
_atom_site_fract_z
_atom_site_U_iso_or_equiv
_atom_site_adp_type
_atom_site_occupancy
_atom_site_symmetry_multiplicity
_atom_site_calc_flag
_atom_site_refinement_flags
Ag1 Ag 0.5000 0.5000 0.5000 0.0359(2) Uani 1 2 d S
Ag2 Ag 0.05491(4) 0.45785(6) 0.49488(3) 0.0553(3) Uani 1 1 d .
O1 O 0.5162(2) 0.5308(4) 0.6094(3) 0.0334(13) Uani 1 1 d .
O1W O 0.0713(2) 0.2727(4) 0.4754(3) 0.0461(15) Uani 1 1 d .
O2 O 0.4377(2) 0.6228(5) 0.5915(3) 0.0416(15) Uani 1 1 d .
O2W O 0.6888(3) 0.5406(5) 0.9821(2) 0.0449(16) Uani 1 1 d .
O3 O 0.3419(2) 0.6534(6) 0.8071(3) 0.0501(17) Uani 1 1 d .
O3W O 0.4806(2) 0.7101(5) 0.4777(3) 0.0456(15) Uani 1 1 d .
O4 O 0.3956(3) 0.6774(7) 0.9053(3) 0.068(2) Uani 1 1 d .
O4W O 0.2187(3) 0.5959(5) 0.1139(3) 0.0513(17) Uani 1 1 d .
O5 O 0.6012(2) 0.6027(5) 0.9189(3) 0.0425(15) Uani 1 1 d .
H5A H 0.6324 0.5822 0.9345 0.064 Uiso 1 1 calc R
O5W O 0.3239(2) 0.6552(5) 0.5752(3) 0.0430(15) Uani 1 1 d .
O6 O 0.6418(2) 0.6278(5) 0.8237(3) 0.0419(15) Uani 1 1 d .
O6W O 0.1450(2) 0.5624(5) -0.0159(3) 0.0397(14) Uani 1 1 d .
O7 O 0.0413(2) 0.5142(4) 0.3901(3) 0.0356(13) Uani 1 1 d .
O7W O 0.7518(2) 0.4348(4) 0.9940(3) 0.0405(14) Uani 1 1 d .
O8W O 0.2698(2) 0.6279(5) 0.6896(3) 0.0403(14) Uani 1 1 d .
O8 O -0.0473(3) 0.5670(6) 0.3970(3) 0.065(2) Uani 1 1 d .
O9W O -0.0078(2) 0.6248(4) -0.0329(3) 0.0318(13) Uani 1 1 d .
O9 O -0.1751(3) 0.6123(6) 0.1817(3) 0.062(2) Uani 1 1 d .
O10 O -0.1383(2) 0.6356(5) 0.0847(3) 0.0372(14) Uani 1 1 d .
O10W O 0.6821(3) 0.3268(5) 1.0048(3) 0.0538(17) Uani 1 1 d .
O11 O 0.0654(2) 0.5498(4) 0.0770(2) 0.0305(12) Uani 1 1 d .
O11W O 0.2459(3) 0.6303(5) 0.8679(3) 0.0527(17) Uani 1 1 d .
O12 O 0.1217(2) 0.5965(4) 0.1715(3) 0.0339(13) Uani 1 1 d .
O12W O -0.2817(3) 0.5858(8) 0.1183(4) 0.087(3) Uani 1 1 d .
O13W O 0.1609(4) 0.3580(7) 0.5928(4) 0.085(3) Uani 1 1 d .
O14W O -0.2157(3) 0.5507(5) 0.2989(4) 0.063(2) Uani 1 1 d .
O15W O 0.2086(3) 0.2094(5) 0.5270(4) 0.071(2) Uani 1 1 d .
O16W O 0.2444(2) 0.3932(5) 0.1523(3) 0.0508(17) Uani 1 1 d .
O17W O 0.5496(5) 0.4713(8) 0.9950(5) 0.044(3) Uani 0.50 1 d P
N1 N 0.3588(3) 0.6188(5) 0.2404(3) 0.0336(16) Uani 1 1 d .
N2 N 0.4399(3) 0.6287(5) 0.2039(3) 0.0289(15) Uani 1 1 d .
N3 N 0.5293(3) 0.6331(5) 0.2634(3) 0.0276(14) Uani 1 1 d .
N4 N 0.6149(3) 0.6370(5) 0.3324(3) 0.0294(15) Uani 1 1 d .
N5 N 0.6306(3) 0.6708(5) 0.4405(3) 0.0359(16) Uani 1 1 d .
N6 N 0.1474(3) 0.6935(5) 0.5393(3) 0.0278(14) Uani 1 1 d .
N7 N 0.1018(2) 0.6810(5) 0.6273(3) 0.0261(14) Uani 1 1 d .
N8 N 0.0335(2) 0.6767(4) 0.7002(3) 0.0249(14) Uani 1 1 d .
N9 N -0.0417(3) 0.6718(5) 0.7642(3) 0.0277(14) Uani 1 1 d .
N10 N -0.1307(3) 0.6574(5) 0.7319(3) 0.0305(15) Uani 1 1 d .
C1 C 0.3140(3) 0.6078(7) 0.2864(4) 0.041(2) Uani 1 1 d .
H1A H 0.2789 0.5904 0.2593 0.050 Uiso 1 1 calc R
H1B H 0.3088 0.6716 0.3083 0.050 Uiso 1 1 calc R
C2 C 0.4139(3) 0.6132(6) 0.2593(4) 0.0319(18) Uani 1 1 d .
H2A H 0.4313 0.6007 0.3032 0.038 Uiso 1 1 calc R
C3 C 0.3493(4) 0.6383(6) 0.1718(4) 0.038(2) Uani 1 1 d .
H3A H 0.3144 0.6460 0.1462 0.045 Uiso 1 1 calc R
C4 C 0.3993(3) 0.6443(6) 0.1482(4) 0.0332(19) Uani 1 1 d .
H4A H 0.4057 0.6564 0.1033 0.040 Uiso 1 1 calc R
C5 C 0.5002(3) 0.6264(6) 0.2020(4) 0.0298(18) Uani 1 1 d .
C6 C 0.5229(3) 0.6171(6) 0.1419(4) 0.036(2) Uani 1 1 d .
H6A H 0.5004 0.6138 0.1002 0.044 Uiso 1 1 calc R
C7 C 0.5806(4) 0.6128(7) 0.1462(5) 0.044(2) Uani 1 1 d .
H7A H 0.5977 0.6056 0.1067 0.053 Uiso 1 1 calc R
C8 C 0.6132(3) 0.6191(6) 0.2084(4) 0.036(2) Uani 1 1 d .
H8A H 0.6523 0.6168 0.2120 0.043 Uiso 1 1 calc R
C9 C 0.5852(3) 0.6290(6) 0.2653(4) 0.0285(17) Uani 1 1 d .
C10 C 0.5906(3) 0.6584(6) 0.3886(4) 0.0299(18) Uani 1 1 d .
H10A H 0.5522 0.6637 0.3907 0.036 Uiso 1 1 calc R
C11 C 0.6728(4) 0.6375(7) 0.3501(5) 0.043(2) Uani 1 1 d .
H11A H 0.6998 0.6261 0.3208 0.052 Uiso 1 1 calc R
C12 C 0.6828(3) 0.6572(7) 0.4168(5) 0.045(2) Uani 1 1 d .
H12A H 0.7178 0.6612 0.4426 0.054 Uiso 1 1 calc R
C13 C 0.6220(4) 0.6978(7) 0.5100(4) 0.039(2) Uani 1 1 d .
H13A H 0.5824 0.7107 0.5118 0.047 Uiso 1 1 calc R
H13B H 0.6424 0.7591 0.5228 0.047 Uiso 1 1 calc R
C14 C 0.6416(3) 0.6160(6) 0.5611(4) 0.0309(18) Uani 1 1 d .
C15 C 0.6386(3) 0.5156(6) 0.5429(4) 0.0341(19) Uani 1 1 d .
H15A H 0.6266 0.4968 0.4981 0.041 Uiso 1 1 calc R
C16 C 0.6538(4) 0.4432(7) 0.5925(4) 0.041(2) Uani 1 1 d .
H16A H 0.6518 0.3758 0.5807 0.049 Uiso 1 1 calc R
C17 C 0.6720(3) 0.4707(6) 0.6599(4) 0.0338(19) Uani 1 1 d .
C18 C 0.6757(3) 0.5714(6) 0.6764(4) 0.0327(19) Uani 1 1 d .
H18A H 0.6882 0.5905 0.7209 0.039 Uiso 1 1 calc R
C19 C 0.6610(3) 0.6435(6) 0.6279(4) 0.0311(18) Uani 1 1 d .
H19A H 0.6642 0.7109 0.6396 0.037 Uiso 1 1 calc R
C20 C 0.1934(3) 0.6970(6) 0.4960(4) 0.0285(17) Uani 1 1 d .
H20A H 0.2292 0.6963 0.5248 0.034 Uiso 1 1 calc R
H20B H 0.1910 0.7590 0.4701 0.034 Uiso 1 1 calc R
C21 C 0.1536(3) 0.6833(6) 0.6069(4) 0.0280(17) Uani 1 1 d .
H21A H 0.1876 0.6786 0.6350 0.034 Uiso 1 1 calc R
C22 C 0.0907(3) 0.6978(6) 0.5150(4) 0.0317(19) Uani 1 1 d .
H22A H 0.0751 0.7041 0.4697 0.038 Uiso 1 1 calc R
C23 C 0.0624(3) 0.6909(6) 0.5702(4) 0.0326(19) Uani 1 1 d .
H23A H 0.0236 0.6925 0.5698 0.039 Uiso 1 1 calc R
C24 C 0.0888(3) 0.6731(6) 0.6964(4) 0.0285(17) Uani 1 1 d .
C25 C 0.1299(3) 0.6607(6) 0.7510(4) 0.0306(18) Uani 1 1 d .
H25A H 0.1679 0.6584 0.7454 0.037 Uiso 1 1 calc R
C26 C 0.1116(3) 0.6518(6) 0.8144(4) 0.0320(18) Uani 1 1 d .
H26A H 0.1377 0.6425 0.8526 0.038 Uiso 1 1 calc R
C27 C 0.0551(3) 0.6566(6) 0.8221(4) 0.0292(18) Uani 1 1 d .
H27A H 0.0424 0.6520 0.8647 0.035 Uiso 1 1 calc R
C28 C 0.0187(3) 0.6685(5) 0.7631(4) 0.0255(16) Uani 1 1 d .
C29 C -0.0799(3) 0.6539(6) 0.7112(4) 0.0301(18) Uani 1 1 d .
H29A H -0.0725 0.6412 0.6669 0.036 Uiso 1 1 calc R
C30 C -0.0701(3) 0.6881(6) 0.8211(4) 0.0324(18) Uani 1 1 d .
H30A H -0.0537 0.7027 0.8652 0.039 Uiso 1 1 calc R
C31 C -0.1248(3) 0.6791(6) 0.8006(4) 0.0334(19) Uani 1 1 d .
H31A H -0.1537 0.6861 0.8277 0.040 Uiso 1 1 calc R
C32 C -0.1862(3) 0.6433(7) 0.6888(4) 0.037(2) Uani 1 1 d .
H32A H -0.1951 0.7034 0.6621 0.044 Uiso 1 1 calc R
H32B H -0.2153 0.6340 0.7184 0.044 Uiso 1 1 calc R
C33 C -0.1861(3) 0.5547(6) 0.6414(4) 0.0275(17) Uani 1 1 d .
C34 C -0.1908(3) 0.5694(6) 0.5717(4) 0.037(2) Uani 1 1 d .
H34A H -0.1927 0.6342 0.5542 0.045 Uiso 1 1 calc R
C35 C -0.1927(4) 0.4875(6) 0.5271(4) 0.036(2) Uani 1 1 d .
H35A H -0.1953 0.4981 0.4802 0.043 Uiso 1 1 calc R
C36 C -0.1907(3) 0.3908(6) 0.5526(4) 0.0265(17) Uani 1 1 d .
C37 C -0.1855(3) 0.3761(6) 0.6230(4) 0.0287(17) Uani 1 1 d .
H37A H -0.1838 0.3114 0.6407 0.034 Uiso 1 1 calc R
C38 C -0.1828(3) 0.4575(6) 0.6666(4) 0.0306(18) Uani 1 1 d .
H38A H -0.1786 0.4469 0.7135 0.037 Uiso 1 1 calc R
C39 C 0.4787(3) 0.5867(6) 0.6292(4) 0.0286(17) Uani 1 1 d .
C40 C 0.4849(3) 0.6101(5) 0.7049(3) 0.0224(16) Uani 1 1 d .
C41 C 0.4370(3) 0.6271(5) 0.7371(4) 0.0245(16) Uani 1 1 d .
H41A H 0.4019 0.6295 0.7113 0.029 Uiso 1 1 calc R
C42 C 0.4412(3) 0.6405(6) 0.8076(4) 0.0259(16) Uani 1 1 d .
C43 C 0.4941(3) 0.6366(6) 0.8457(4) 0.0272(17) Uani 1 1 d .
H43A H 0.4975 0.6445 0.8928 0.033 Uiso 1 1 calc R
C44 C 0.5421(3) 0.6207(5) 0.8131(4) 0.0230(16) Uani 1 1 d .
C45 C 0.5371(3) 0.6100(5) 0.7432(4) 0.0217(15) Uani 1 1 d .
H45A H 0.5693 0.6026 0.7215 0.026 Uiso 1 1 calc R
C46 C 0.3888(3) 0.6581(7) 0.8425(4) 0.036(2) Uani 1 1 d .
C47 C 0.6000(3) 0.6174(6) 0.8537(4) 0.0281(18) Uani 1 1 d .
C48 C -0.0055(4) 0.5496(7) 0.3651(4) 0.040(2) Uani 1 1 d .
C49 C -0.0136(3) 0.5695(6) 0.2892(4) 0.0315(18) Uani 1 1 d .
C50 C -0.0675(4) 0.5848(6) 0.2549(4) 0.0333(19) Uani 1 1 d .
H50A H -0.0981 0.5867 0.2797 0.040 Uiso 1 1 calc R
C51 C -0.0761(3) 0.5972(6) 0.1840(4) 0.0302(18) Uani 1 1 d .
C52 C -0.0298(3) 0.5910(5) 0.1476(4) 0.0246(16) Uani 1 1 d .
H52A H -0.0353 0.5953 0.1002 0.030 Uiso 1 1 calc R
C53 C 0.0244(3) 0.5784(5) 0.1807(4) 0.0254(16) Uani 1 1 d .
C54 C 0.0319(3) 0.5692(6) 0.2515(4) 0.0288(18) Uani 1 1 d .
H54A H 0.0681 0.5628 0.2741 0.035 Uiso 1 1 calc R
C55 C -0.1345(3) 0.6144(7) 0.1475(4) 0.037(2) Uani 1 1 d .
C56 C 0.0745(3) 0.5745(6) 0.1408(4) 0.0274(17) Uani 1 1 d .

loop_
_atom_site_aniso_label
_atom_site_aniso_U_11
_atom_site_aniso_U_22
_atom_site_aniso_U_33
_atom_site_aniso_U_23
_atom_site_aniso_U_13
_atom_site_aniso_U_12
Ag1 0.0433(5) 0.0441(5) 0.0206(4) -0.0046(4) 0.0054(4) 0.0010(4)
Ag2 0.0833(6) 0.0600(5) 0.0244(4) -0.0013(3) 0.0142(4) -0.0123(4)
O1 0.032(3) 0.045(3) 0.023(3) -0.004(2) 0.002(2) 0.010(3)
O1W 0.038(3) 0.035(3) 0.066(4) 0.001(3) 0.013(3) 0.005(3)
O2 0.028(3) 0.071(4) 0.025(3) 0.001(3) -0.002(2) 0.012(3)
O2W 0.061(4) 0.070(4) 0.001(2) 0.005(2) -0.006(2) 0.022(3)
O3 0.022(3) 0.093(5) 0.034(3) -0.012(3) 0.002(3) -0.002(3)
O3W 0.038(3) 0.048(4) 0.052(4) 0.014(3) 0.008(3) 0.005(3)
O4 0.031(3) 0.136(7) 0.036(4) -0.043(4) 0.007(3) -0.018(4)
O4W 0.037(3) 0.052(4) 0.065(4) -0.013(3) 0.007(3) -0.004(3)
O5 0.036(3) 0.063(4) 0.025(3) -0.004(3) -0.008(2) 0.016(3)
O5W 0.028(3) 0.064(4) 0.036(3) -0.010(3) 0.001(3) -0.001(3)
O6 0.022(3) 0.068(4) 0.034(3) -0.008(3) -0.002(3) 0.002(3)
O6W 0.036(3) 0.051(4) 0.032(3) 0.003(3) 0.003(3) 0.001(3)
O7 0.038(3) 0.048(4) 0.020(3) 0.005(2) 0.001(2) 0.003(3)
O7W 0.038(3) 0.031(3) 0.052(4) 0.003(3) 0.004(3) 0.000(3)
O8W 0.025(3) 0.057(4) 0.038(3) 0.004(3) 0.000(2) -0.003(3)
O8 0.067(5) 0.104(6) 0.025(3) 0.019(3) 0.011(3) 0.052(4)
O9W 0.025(3) 0.043(3) 0.028(3) 0.000(2) 0.001(2) 0.003(2)
O9 0.033(4) 0.111(6) 0.044(4) 0.013(4) 0.016(3) 0.013(4)
O10 0.029(3) 0.058(4) 0.024(3) 0.005(3) 0.003(2) 0.004(3)
O10W 0.047(4) 0.066(5) 0.049(4) 0.003(3) 0.006(3) 0.003(3)
O11 0.027(3) 0.043(3) 0.021(3) 0.002(2) 0.002(2) 0.001(2)
O11W 0.037(4) 0.075(5) 0.046(4) -0.002(3) 0.005(3) 0.008(3)
O12 0.022(3) 0.045(3) 0.031(3) -0.004(3) -0.009(2) -0.001(2)
O12W 0.047(4) 0.151(9) 0.066(5) 0.018(5) 0.011(4) -0.005(5)
O13W 0.090(6) 0.100(7) 0.068(5) 0.015(5) 0.023(5) -0.043(5)
O14W 0.066(5) 0.061(5) 0.070(5) -0.010(4) 0.040(4) -0.015(4)
O15W 0.074(5) 0.053(4) 0.076(5) 0.009(4) -0.035(4) -0.011(4)
O16W 0.025(3) 0.073(5) 0.054(4) 0.005(3) 0.001(3) -0.006(3)
O17W 0.080(9) 0.044(7) 0.005(4) 0.001(4) -0.004(5) -0.053(7)
N1 0.025(4) 0.037(4) 0.038(4) 0.006(3) 0.001(3) -0.001(3)
N2 0.031(4) 0.025(3) 0.030(4) -0.001(3) 0.000(3) 0.000(3)
N3 0.026(4) 0.024(3) 0.031(4) 0.002(3) 0.000(3) -0.002(3)
N4 0.024(3) 0.031(4) 0.034(4) 0.004(3) 0.005(3) 0.001(3)
N5 0.030(4) 0.041(4) 0.034(4) -0.001(3) -0.005(3) 0.001(3)
N6 0.025(3) 0.033(4) 0.024(3) 0.000(3) 0.000(3) -0.003(3)
N7 0.022(3) 0.032(4) 0.023(3) -0.003(3) 0.001(3) -0.002(3)
N8 0.023(3) 0.024(3) 0.026(3) -0.002(3) -0.001(3) -0.001(3)
N9 0.027(3) 0.029(4) 0.027(3) 0.002(3) 0.003(3) 0.004(3)
N10 0.022(3) 0.037(4) 0.032(4) -0.011(3) 0.006(3) -0.003(3)
C1 0.023(4) 0.056(6) 0.046(5) 0.009(4) 0.006(4) 0.005(4)
C2 0.028(4) 0.035(5) 0.032(4) 0.002(4) 0.002(4) 0.002(4)
C3 0.037(5) 0.035(5) 0.038(5) 0.010(4) -0.004(4) -0.001(4)
C4 0.030(5) 0.039(5) 0.029(4) 0.002(4) -0.002(4) -0.008(4)
C5 0.030(4) 0.023(4) 0.037(5) 0.000(3) 0.003(4) -0.006(3)
C6 0.037(5) 0.043(5) 0.030(4) 0.001(4) 0.004(4) -0.010(4)
C7 0.039(5) 0.049(6) 0.045(5) -0.013(4) 0.013(4) -0.016(4)
C8 0.030(4) 0.033(5) 0.046(5) -0.005(4) 0.011(4) -0.016(4)
C9 0.030(4) 0.025(4) 0.030(4) 0.000(3) 0.003(3) -0.005(3)
C10 0.023(4) 0.029(4) 0.037(4) 0.004(3) -0.003(4) 0.006(3)
C11 0.028(5) 0.054(6) 0.046(5) 0.011(4) 0.000(4) 0.003(4)
C12 0.018(4) 0.056(6) 0.058(6) 0.012(5) -0.002(4) -0.001(4)
C13 0.039(5) 0.043(5) 0.033(4) -0.004(4) -0.010(4) 0.005(4)
C14 0.021(4) 0.037(5) 0.034(4) 0.002(4) 0.001(3) 0.003(3)
C15 0.029(4) 0.044(5) 0.028(4) 0.000(4) -0.004(3) 0.005(4)
C16 0.035(5) 0.043(5) 0.043(5) -0.010(4) 0.002(4) -0.003(4)
C17 0.019(4) 0.037(5) 0.045(5) 0.008(4) 0.003(4) 0.001(3)
C18 0.018(4) 0.053(5) 0.028(4) -0.002(4) 0.003(3) -0.001(4)
C19 0.017(4) 0.038(5) 0.037(4) -0.001(4) 0.000(3) 0.001(3)
C20 0.020(4) 0.035(4) 0.030(4) -0.001(3) 0.003(3) -0.004(3)
C21 0.027(4) 0.030(4) 0.025(4) -0.006(3) -0.001(3) 0.000(3)
C22 0.025(4) 0.047(5) 0.021(4) 0.004(3) -0.006(3) -0.004(4)
C23 0.021(4) 0.045(5) 0.030(4) -0.004(4) -0.004(3) 0.002(4)
C24 0.029(4) 0.031(4) 0.025(4) -0.005(3) 0.002(3) -0.002(3)
C25 0.025(4) 0.033(4) 0.033(4) -0.003(3) 0.000(3) -0.003(3)
C26 0.031(4) 0.038(5) 0.025(4) -0.002(3) -0.004(3) -0.002(4)
C27 0.033(4) 0.028(4) 0.026(4) 0.001(3) 0.001(3) -0.003(3)
C28 0.023(4) 0.026(4) 0.026(4) -0.005(3) -0.001(3) -0.005(3)
C29 0.025(4) 0.040(5) 0.025(4) -0.008(3) -0.001(3) 0.004(3)
C30 0.034(5) 0.042(5) 0.022(4) 0.001(3) 0.008(3) -0.007(4)
C31 0.030(4) 0.037(5) 0.035(4) -0.004(4) 0.007(4) 0.000(4)
C32 0.017(4) 0.049(5) 0.043(5) -0.016(4) -0.003(4) 0.001(4)
C33 0.014(4) 0.041(5) 0.026(4) -0.007(3) -0.001(3) 0.000(3)
C34 0.037(5) 0.032(5) 0.043(5) 0.006(4) 0.004(4) 0.004(4)
C35 0.043(5) 0.037(5) 0.029(4) 0.005(4) 0.004(4) -0.002(4)
C36 0.017(4) 0.036(4) 0.026(4) 0.005(3) 0.001(3) -0.004(3)
C37 0.024(4) 0.031(4) 0.031(4) 0.004(3) -0.001(3) 0.001(3)
C38 0.019(4) 0.048(5) 0.024(4) -0.001(4) 0.002(3) 0.003(4)
C39 0.022(4) 0.038(5) 0.024(4) -0.002(3) -0.001(3) -0.003(3)
C40 0.026(4) 0.021(4) 0.020(4) 0.003(3) 0.001(3) -0.004(3)
C41 0.016(4) 0.022(4) 0.034(4) -0.004(3) 0.000(3) -0.001(3)
C42 0.021(4) 0.035(4) 0.022(4) -0.004(3) 0.004(3) -0.002(3)
C43 0.026(4) 0.032(4) 0.022(4) -0.006(3) -0.002(3) 0.001(3)
C44 0.025(4) 0.023(4) 0.021(4) -0.001(3) 0.003(3) 0.000(3)
C45 0.023(4) 0.018(4) 0.025(4) 0.002(3) 0.005(3) 0.001(3)
C46 0.026(4) 0.052(5) 0.029(4) -0.013(4) 0.003(4) -0.006(4)
C47 0.027(4) 0.026(4) 0.028(4) -0.003(3) -0.008(4) 0.006(3)
C48 0.050(6) 0.043(5) 0.028(4) 0.004(4) 0.009(4) 0.012(4)
C49 0.040(5) 0.033(4) 0.021(4) -0.002(3) 0.000(4) 0.008(4)
C50 0.044(5) 0.025(4) 0.032(4) 0.003(3) 0.012(4) -0.001(4)
C51 0.032(4) 0.034(4) 0.025(4) 0.003(3) 0.004(3) 0.005(4)
C52 0.024(4) 0.026(4) 0.023(4) 0.000(3) 0.002(3) 0.006(3)
C53 0.027(4) 0.024(4) 0.024(4) -0.003(3) 0.000(3) 0.002(3)
C54 0.037(5) 0.025(4) 0.022(4) -0.003(3) -0.002(3) 0.001(3)
C55 0.032(5) 0.043(5) 0.036(5) 0.002(4) 0.007(4) 0.007(4)
C56 0.032(4) 0.025(4) 0.027(4) 0.006(3) 0.007(3) 0.008(3)

loop_
_atom_type_symbol
_atom_type_description
_atom_type_scat_dispersion_real
_atom_type_scat_dispersion_imag
_atom_type_scat_source
C C 0.0033 0.0016 'International Tables Vol C Tables 4.2.6.8 and 6.1.1.4'
H H 0.0000 0.0000 'International Tables Vol C Tables 4.2.6.8 and 6.1.1.4'
N N 0.0061 0.0033 'International Tables Vol C Tables 4.2.6.8 and 6.1.1.4'
O O 0.0106 0.0060 'International Tables Vol C Tables 4.2.6.8 and 6.1.1.4'
Ag Ag -0.8971 1.1015 'International Tables Vol C Tables 4.2.6.8 and 6.1.1.4'

loop_
_geom_angle_atom_site_label_1
_geom_angle_atom_site_label_2
_geom_angle_atom_site_label_3
_geom_angle
_geom_angle_site_symmetry_1
_geom_angle_site_symmetry_3
O1 Ag1 O1 180.000(1) 3_666 .
O7 Ag2 O8 162.4(2) . 3_566
O7 Ag2 O1W 101.5(2) . .
O8 Ag2 O1W 91.9(3) 3_566 .
O7 Ag2 Ag2 84.18(15) . 3_566
O8 Ag2 Ag2 78.88(17) 3_566 3_566
O1W Ag2 Ag2 123.21(14) . 3_566
C39 O1 Ag1 111.7(5) . .
C47 O5 H5A 109.5 . .
C48 O7 Ag2 121.6(5) . .
C48 O8 Ag2 128.3(5) . 3_566
C2 N1 C3 109.2(7) . .
C2 N1 C1 125.8(7) . .
C3 N1 C1 125.0(7) . .
C2 N2 C4 108.7(6) . .
C2 N2 C5 125.5(6) . .
C4 N2 C5 125.8(6) . .
C5 N3 C9 116.0(7) . .
C10 N4 C11 108.1(7) . .
C10 N4 C9 124.3(6) . .
C11 N4 C9 127.1(7) . .
C10 N5 C12 108.6(7) . .
C10 N5 C13 125.9(7) . .
C12 N5 C13 125.5(7) . .
C21 N6 C22 109.7(6) . .
C21 N6 C20 125.6(6) . .
C22 N6 C20 124.7(6) . .
C21 N7 C23 108.4(6) . .
C21 N7 C24 126.6(6) . .
C23 N7 C24 125.0(6) . .
C24 N8 C28 115.2(6) . .
C29 N9 C30 107.8(6) . .
C29 N9 C28 125.4(6) . .
C30 N9 C28 126.8(6) . .
C29 N10 C31 108.7(6) . .
C29 N10 C32 127.1(6) . .
C31 N10 C32 124.2(6) . .
N1 C1 C17 112.5(7) . 3_666
N1 C1 H1A 109.1 . .
C17 C1 H1A 109.1 3_666 .
N1 C1 H1B 109.1 . .
C17 C1 H1B 109.1 3_666 .
H1A C1 H1B 107.8 . .
N2 C2 N1 107.8(7) . .
N2 C2 H2A 126.1 . .
N1 C2 H2A 126.1 . .
C4 C3 N1 107.9(7) . .
C4 C3 H3A 126.0 . .
N1 C3 H3A 126.0 . .
C3 C4 N2 106.5(7) . .
C3 C4 H4A 126.8 . .
N2 C4 H4A 126.8 . .
N3 C5 C6 125.2(7) . .
N3 C5 N2 113.0(7) . .
C6 C5 N2 121.7(7) . .
C5 C6 C7 116.9(8) . .
C5 C6 H6A 121.6 . .
C7 C6 H6A 121.6 . .
C8 C7 C6 120.8(8) . .
C8 C7 H7A 119.6 . .
C6 C7 H7A 119.6 . .
C7 C8 C9 116.7(8) . .
C7 C8 H8A 121.6 . .
C9 C8 H8A 121.6 . .
N3 C9 C8 124.4(7) . .
N3 C9 N4 114.1(6) . .
C8 C9 N4 121.5(7) . .
N5 C10 N4 108.6(7) . .
N5 C10 H10A 125.7 . .
N4 C10 H10A 125.7 . .
C12 C11 N4 107.7(8) . .
C12 C11 H11A 126.2 . .
N4 C11 H11A 126.2 . .
C11 C12 N5 107.1(7) . .
C11 C12 H12A 126.5 . .
N5 C12 H12A 126.5 . .
N5 C13 C14 112.3(7) . .
N5 C13 H13A 109.1 . .
C14 C13 H13A 109.1 . .
N5 C13 H13B 109.1 . .
C14 C13 H13B 109.1 . .
H13A C13 H13B 107.9 . .
C15 C14 C19 120.0(7) . .
C15 C14 C13 121.3(7) . .
C19 C14 C13 118.7(7) . .
C14 C15 C16 119.2(8) . .
C14 C15 H15A 120.4 . .
C16 C15 H15A 120.4 . .
C15 C16 C17 120.8(8) . .
C15 C16 H16A 119.6 . .
C17 C16 H16A 119.6 . .
C18 C17 C16 118.8(8) . .
C18 C17 C1 120.7(8) . 3_666
C16 C17 C1 120.4(8) . 3_666
C17 C18 C19 120.9(8) . .
C17 C18 H18A 119.5 . .
C19 C18 H18A 119.5 . .
C18 C19 C14 120.3(8) . .
C18 C19 H19A 119.9 . .
C14 C19 H19A 119.9 . .
N6 C20 C36 111.4(6) . 3_566
N6 C20 H20A 109.4 . .
C36 C20 H20A 109.4 3_566 .
N6 C20 H20B 109.4 . .
C36 C20 H20B 109.4 3_566 .
H20A C20 H20B 108.0 . .
N6 C21 N7 107.7(6) . .
N6 C21 H21A 126.1 . .
N7 C21 H21A 126.1 . .
C23 C22 N6 106.5(6) . .
C23 C22 H22A 126.8 . .
N6 C22 H22A 126.8 . .
C22 C23 N7 107.7(7) . .
C22 C23 H23A 126.2 . .
N7 C23 H23A 126.2 . .
N8 C24 C25 125.4(7) . .
N8 C24 N7 112.3(6) . .
C25 C24 N7 122.3(7) . .
C24 C25 C26 116.3(7) . .
C24 C25 H25A 121.8 . .
C26 C25 H25A 121.8 . .
C25 C26 C27 121.3(7) . .
C25 C26 H26A 119.4 . .
C27 C26 H26A 119.4 . .
C28 C27 C26 116.2(7) . .
C28 C27 H27A 121.9 . .
C26 C27 H27A 121.9 . .
N8 C28 C27 125.6(7) . .
N8 C28 N9 112.9(6) . .
C27 C28 N9 121.5(7) . .
N9 C29 N10 108.8(7) . .
N9 C29 H29A 125.6 . .
N10 C29 H29A 125.6 . .
C31 C30 N9 107.3(7) . .
C31 C30 H30A 126.3 . .
N9 C30 H30A 126.3 . .
C30 C31 N10 107.4(7) . .
C30 C31 H31A 126.3 . .
N10 C31 H31A 126.3 . .
N10 C32 C33 112.4(6) . .
N10 C32 H32A 109.1 . .
C33 C32 H32A 109.1 . .
N10 C32 H32B 109.1 . .
C33 C32 H32B 109.1 . .
H32A C32 H32B 107.9 . .
C38 C33 C34 118.9(7) . .
C38 C33 C32 121.0(7) . .
C34 C33 C32 120.1(8) . .
C33 C34 C35 120.5(8) . .
C33 C34 H34A 119.7 . .
C35 C34 H34A 119.7 . .
C36 C35 C34 120.1(7) . .
C36 C35 H35A 119.9 . .
C34 C35 H35A 119.9 . .
C35 C36 C37 119.3(7) . .
C35 C36 C20 119.7(7) . 3_566
C37 C36 C20 121.0(7) . 3_566
C38 C37 C36 120.1(7) . .
C38 C37 H37A 119.9 . .
C36 C37 H37A 119.9 . .
C33 C38 C37 121.0(7) . .
C33 C38 H38A 119.5 . .
C37 C38 H38A 119.5 . .
O2 C39 O1 125.1(7) . .
O2 C39 C40 118.9(7) . .
O1 C39 C40 116.0(6) . .
C45 C40 C41 119.4(7) . .
C45 C40 C39 120.9(7) . .
C41 C40 C39 119.6(6) . .
C42 C41 C40 120.7(7) . .
C42 C41 H41A 119.6 . .
C40 C41 H41A 119.6 . .
C41 C42 C43 119.0(7) . .
C41 C42 C46 120.5(6) . .
C43 C42 C46 120.5(6) . .
C44 C43 C42 120.1(7) . .
C44 C43 H43A 119.9 . .
C42 C43 H43A 119.9 . .
C45 C44 C43 119.9(7) . .
C45 C44 C47 119.3(7) . .
C43 C44 C47 120.8(6) . .
C44 C45 C40 120.7(7) . .
C44 C45 H45A 119.6 . .
C40 C45 H45A 119.6 . .
O4 C46 O3 124.1(8) . .
O4 C46 C42 117.5(7) . .
O3 C46 C42 118.3(7) . .
O6 C47 O5 124.8(7) . .
O6 C47 C44 119.2(7) . .
O5 C47 C44 116.0(7) . .
O7 C48 O8 126.4(8) . .
O7 C48 C49 117.2(7) . .
O8 C48 C49 116.4(8) . .
C50 C49 C54 118.6(7) . .
C50 C49 C48 120.5(7) . .
C54 C49 C48 120.9(7) . .
C49 C50 C51 121.2(8) . .
C49 C50 H50A 119.4 . .
C51 C50 H50A 119.4 . .
C52 C51 C50 118.5(7) . .
C52 C51 C55 120.7(7) . .
C50 C51 C55 120.8(7) . .
C53 C52 C51 121.3(7) . .
C53 C52 H52A 119.3 . .
C51 C52 H52A 119.3 . .
C52 C53 C54 118.9(7) . .
C52 C53 C56 120.9(6) . .
C54 C53 C56 120.2(7) . .
C53 C54 C49 121.4(7) . .
C53 C54 H54A 119.3 . .
C49 C54 H54A 119.3 . .
O9 C55 O10 124.4(8) . .
O9 C55 C51 118.5(7) . .
O10 C55 C51 117.0(7) . .
O12 C56 O11 124.5(7) . .
O12 C56 C53 117.9(7) . .
O11 C56 C53 117.6(7) . .

loop_
_geom_bond_atom_site_label_1
_geom_bond_atom_site_label_2
_geom_bond_distance
_geom_bond_site_symmetry_2
Ag1 O1 2.186(5) 3_666
Ag1 O1 2.186(5) .
Ag2 O7 2.188(5) .
Ag2 O8 2.190(6) 3_566
Ag2 O1W 2.538(6) .
Ag2 Ag2 2.8921(19) 3_566
O1 C39 1.265(9) .
O2 C39 1.257(9) .
O3 C46 1.253(9) .
O4 C46 1.257(9) .
O5 C47 1.297(9) .
O5 H5A 0.8200 .
O6 C47 1.231(9) .
O7 C48 1.261(10) .
O8 C48 1.266(11) .
O8 Ag2 2.190(6) 3_566
O9 C55 1.250(10) .
O10 C55 1.265(10) .
O11 C56 1.295(9) .
O12 C56 1.253(9) .
N1 C2 1.332(10) .
N1 C3 1.370(10) .
N1 C1 1.494(10) .
N2 C2 1.336(10) .
N2 C4 1.394(10) .
N2 C5 1.451(10) .
N3 C5 1.326(10) .
N3 C9 1.336(10) .
N4 C10 1.343(10) .
N4 C11 1.389(10) .
N4 C9 1.432(10) .
N5 C10 1.327(10) .
N5 C12 1.398(11) .
N5 C13 1.458(10) .
N6 C21 1.331(9) .
N6 C22 1.387(9) .
N6 C20 1.475(10) .
N7 C21 1.352(10) .
N7 C23 1.387(9) .
N7 C24 1.439(9) .
N8 C24 1.337(10) .
N8 C28 1.336(9) .
N9 C29 1.326(9) .
N9 C30 1.399(10) .
N9 C28 1.451(9) .
N10 C29 1.330(10) .
N10 C31 1.377(10) .
N10 C32 1.502(9) .
C1 C17 1.500(11) 3_666
C1 H1A 0.9700 .
C1 H1B 0.9700 .
C2 H2A 0.9300 .
C3 C4 1.339(12) .
C3 H3A 0.9300 .
C4 H4A 0.9300 .
C5 C6 1.370(11) .
C6 C7 1.376(12) .
C6 H6A 0.9300 .
C7 C8 1.377(12) .
C7 H7A 0.9300 .
C8 C9 1.382(11) .
C8 H8A 0.9300 .
C10 H10A 0.9300 .
C11 C12 1.336(13) .
C11 H11A 0.9300 .
C12 H12A 0.9300 .
C13 C14 1.521(11) .
C13 H13A 0.9700 .
C13 H13B 0.9700 .
C14 C15 1.388(11) .
C14 C19 1.393(11) .
C15 C16 1.392(12) .
C15 H15A 0.9300 .
C16 C17 1.399(12) .
C16 H16A 0.9300 .
C17 C18 1.382(12) .
C17 C1 1.500(11) 3_666
C18 C19 1.373(11) .
C18 H18A 0.9300 .
C19 H19A 0.9300 .
C20 C36 1.511(11) 3_566
C20 H20A 0.9700 .
C20 H20B 0.9700 .
C21 H21A 0.9300 .
C22 C23 1.352(11) .
C22 H22A 0.9300 .
C23 H23A 0.9300 .
C24 C25 1.379(10) .
C25 C26 1.380(11) .
C25 H25A 0.9300 .
C26 C27 1.381(11) .
C26 H26A 0.9300 .
C27 C28 1.378(10) .
C27 H27A 0.9300 .
C29 H29A 0.9300 .
C30 C31 1.331(11) .
C30 H30A 0.9300 .
C31 H31A 0.9300 .
C32 C33 1.509(11) .
C32 H32A 0.9700 .
C32 H32B 0.9700 .
C33 C38 1.389(11) .
C33 C34 1.382(11) .
C34 C35 1.401(12) .
C34 H34A 0.9300 .
C35 C36 1.384(11) .
C35 H35A 0.9300 .
C36 C37 1.395(10) .
C36 C20 1.511(11) 3_566
C37 C38 1.382(11) .
C37 H37A 0.9300 .
C38 H38A 0.9300 .
C39 C40 1.516(10) .
C40 C45 1.382(10) .
C40 C41 1.397(10) .
C41 C42 1.393(10) .
C41 H41A 0.9300 .
C42 C43 1.395(10) .
C42 C46 1.522(11) .
C43 C44 1.399(10) .
C43 H43A 0.9300 .
C44 C45 1.379(10) .
C44 C47 1.518(10) .
C45 H45A 0.9300 .
C48 C49 1.511(11) .
C49 C50 1.398(11) .
C49 C54 1.392(11) .
C50 C51 1.400(11) .
C50 H50A 0.9300 .
C51 C52 1.395(11) .
C51 C55 1.512(11) .
C52 C53 1.392(10) .
C52 H52A 0.9300 .
C53 C54 1.393(10) .
C53 C56 1.515(11) .
C54 H54A 0.9300 .

loop_
_geom_torsion_atom_site_label_1
_geom_torsion_atom_site_label_2
_geom_torsion_atom_site_label_3
_geom_torsion_atom_site_label_4
_geom_torsion
_geom_torsion_site_symmetry_1
_geom_torsion_site_symmetry_4
O1 Ag1 O1 C39 153(48) 3_666 .
O8 Ag2 O7 C48 -24.2(13) 3_566 .
O1W Ag2 O7 C48 114.6(7) . .
Ag2 Ag2 O7 C48 -8.2(6) 3_566 .
C2 N1 C1 C17 -38.0(12) . 3_666
C3 N1 C1 C17 143.4(8) . 3_666
C4 N2 C2 N1 -0.2(9) . .
C5 N2 C2 N1 -178.3(7) . .
C3 N1 C2 N2 0.0(9) . .
C1 N1 C2 N2 -178.8(7) . .
C2 N1 C3 C4 0.3(10) . .
C1 N1 C3 C4 179.1(8) . .
N1 C3 C4 N2 -0.4(9) . .
C2 N2 C4 C3 0.4(9) . .
C5 N2 C4 C3 178.5(7) . .
C9 N3 C5 C6 -0.9(11) . .
C9 N3 C5 N2 178.4(6) . .
C2 N2 C5 N3 -16.6(10) . .
C4 N2 C5 N3 165.6(7) . .
C2 N2 C5 C6 162.7(8) . .
C4 N2 C5 C6 -15.1(12) . .
N3 C5 C6 C7 1.0(13) . .
N2 C5 C6 C7 -178.2(7) . .
C5 C6 C7 C8 -0.8(13) . .
C6 C7 C8 C9 0.5(13) . .
C5 N3 C9 C8 0.5(11) . .
C5 N3 C9 N4 179.7(6) . .
C7 C8 C9 N3 -0.3(12) . .
C7 C8 C9 N4 -179.4(7) . .
C10 N4 C9 N3 -7.4(11) . .
C11 N4 C9 N3 -178.4(7) . .
C10 N4 C9 C8 171.8(7) . .
C11 N4 C9 C8 0.8(12) . .
C12 N5 C10 N4 0.2(9) . .
C13 N5 C10 N4 178.1(7) . .
C11 N4 C10 N5 -0.8(9) . .
C9 N4 C10 N5 -173.3(7) . .
C10 N4 C11 C12 1.2(10) . .
C9 N4 C11 C12 173.3(8) . .
N4 C11 C12 N5 -1.0(10) . .
C10 N5 C12 C11 0.5(10) . .
C13 N5 C12 C11 -177.4(8) . .
C10 N5 C13 C14 116.6(9) . .
C12 N5 C13 C14 -65.8(11) . .
N5 C13 C14 C15 -31.9(11) . .
N5 C13 C14 C19 150.2(7) . .
C19 C14 C15 C16 1.8(12) . .
C13 C14 C15 C16 -176.1(8) . .
C14 C15 C16 C17 -0.2(12) . .
C15 C16 C17 C18 -1.1(12) . .
C15 C16 C17 C1 177.4(7) . 3_666
C16 C17 C18 C19 0.8(12) . .
C1 C17 C18 C19 -177.7(7) 3_666 .
C17 C18 C19 C14 0.8(11) . .
C15 C14 C19 C18 -2.1(12) . .
C13 C14 C19 C18 175.9(7) . .
C21 N6 C20 C36 116.3(8) . 3_566
C22 N6 C20 C36 -61.9(10) . 3_566
C22 N6 C21 N7 -0.1(9) . .
C20 N6 C21 N7 -178.5(7) . .
C23 N7 C21 N6 -0.4(9) . .
C24 N7 C21 N6 -178.5(7) . .
C21 N6 C22 C23 0.6(9) . .
C20 N6 C22 C23 179.1(7) . .
N6 C22 C23 N7 -0.9(9) . .
C21 N7 C23 C22 0.8(9) . .
C24 N7 C23 C22 179.0(7) . .
C28 N8 C24 C25 0.9(11) . .
C28 N8 C24 N7 179.3(6) . .
C21 N7 C24 N8 177.6(7) . .
C23 N7 C24 N8 -0.2(11) . .
C21 N7 C24 C25 -4.0(12) . .
C23 N7 C24 C25 178.2(8) . .
N8 C24 C25 C26 -0.3(12) . .
N7 C24 C25 C26 -178.6(7) . .
C24 C25 C26 C27 -0.8(12) . .
C25 C26 C27 C28 1.3(12) . .
C24 N8 C28 C27 -0.3(11) . .
C24 N8 C28 N9 -179.4(6) . .
C26 C27 C28 N8 -0.7(12) . .
C26 C27 C28 N9 178.3(7) . .
C29 N9 C28 N8 19.8(10) . .
C30 N9 C28 N8 -164.3(7) . .
C29 N9 C28 C27 -159.3(8) . .
C30 N9 C28 C27 16.7(11) . .
C30 N9 C29 N10 -0.6(9) . .
C28 N9 C29 N10 176.1(7) . .
C31 N10 C29 N9 0.6(9) . .
C32 N10 C29 N9 178.9(7) . .
C29 N9 C30 C31 0.3(9) . .
C28 N9 C30 C31 -176.2(7) . .
N9 C30 C31 N10 0.0(9) . .
C29 N10 C31 C30 -0.3(9) . .
C32 N10 C31 C30 -178.7(7) . .
C29 N10 C32 C33 45.5(12) . .
C31 N10 C32 C33 -136.4(8) . .
N10 C32 C33 C38 68.4(10) . .
N10 C32 C33 C34 -113.2(8) . .
C38 C33 C34 C35 0.6(12) . .
C32 C33 C34 C35 -177.8(7) . .
C33 C34 C35 C36 0.9(13) . .
C34 C35 C36 C37 -1.4(12) . .
C34 C35 C36 C20 179.3(7) . 3_566
C35 C36 C37 C38 0.4(11) . .
C20 C36 C37 C38 179.7(7) 3_566 .
C34 C33 C38 C37 -1.6(11) . .
C32 C33 C38 C37 176.7(7) . .
C36 C37 C38 C33 1.1(11) . .
Ag1 O1 C39 O2 -1.5(10) . .
Ag1 O1 C39 C40 178.1(5) . .
O2 C39 C40 C45 -153.0(7) . .
O1 C39 C40 C45 27.3(10) . .
O2 C39 C40 C41 30.2(11) . .
O1 C39 C40 C41 -149.4(7) . .
C45 C40 C41 C42 -2.2(11) . .
C39 C40 C41 C42 174.6(7) . .
C40 C41 C42 C43 -0.1(11) . .
C40 C41 C42 C46 -179.5(7) . .
C41 C42 C43 C44 0.8(11) . .
C46 C42 C43 C44 -179.7(7) . .
C42 C43 C44 C45 0.7(11) . .
C42 C43 C44 C47 179.3(7) . .
C43 C44 C45 C40 -3.0(11) . .
C47 C44 C45 C40 178.3(7) . .
C41 C40 C45 C44 3.7(10) . .
C39 C40 C45 C44 -173.0(7) . .
C41 C42 C46 O4 -174.6(8) . .
C43 C42 C46 O4 6.0(13) . .
C41 C42 C46 O3 4.8(12) . .
C43 C42 C46 O3 -174.6(8) . .
C45 C44 C47 O6 16.2(11) . .
C43 C44 C47 O6 -162.5(7) . .
C45 C44 C47 O5 -163.4(7) . .
C43 C44 C47 O5 17.9(10) . .
Ag2 O7 C48 O8 7.7(13) . .
Ag2 O7 C48 C49 -169.5(5) . .
Ag2 O8 C48 O7 -0.4(15) 3_566 .
Ag2 O8 C48 C49 176.9(6) 3_566 .
O7 C48 C49 C50 164.2(8) . .
O8 C48 C49 C50 -13.4(12) . .
O7 C48 C49 C54 -13.4(12) . .
O8 C48 C49 C54 169.1(8) . .
C54 C49 C50 C51 1.5(12) . .
C48 C49 C50 C51 -176.1(7) . .
C49 C50 C51 C52 1.9(12) . .
C49 C50 C51 C55 -179.6(8) . .
C50 C51 C52 C53 -3.6(11) . .
C55 C51 C52 C53 177.9(7) . .
C51 C52 C53 C54 1.8(11) . .
C51 C52 C53 C56 -178.4(7) . .
C52 C53 C54 C49 1.8(11) . .
C56 C53 C54 C49 -178.0(7) . .
C50 C49 C54 C53 -3.4(12) . .
C48 C49 C54 C53 174.1(7) . .
C52 C51 C55 O9 175.0(8) . .
C50 C51 C55 O9 -3.5(13) . .
C52 C51 C55 O10 -8.9(12) . .
C50 C51 C55 O10 172.7(8) . .
C52 C53 C56 O12 156.6(7) . .
C54 C53 C56 O12 -23.6(10) . .
C52 C53 C56 O11 -22.4(10) . .
C54 C53 C56 O11 157.4(7) . .
